data_4082610
loop_
_publ_author_name
'Goetsch, Wil R.'
'Solntsev, Pavlo V.'
'Van Stappen, Casey'
'Purchel, Anatolii A.'
'Dudkin, Semen V.'
'Nemykin, Victor N.'

_publ_section_title
;
 Electron-Transfer Processes in 3,4-Diferrocenylpyrroles: Insight into a
 Missing Piece of the Polyferrocenyl-Containing Pyrroles Family
;
_journal_issue 1
_journal_name_full Organometallics
_journal_page_first 145
_journal_paper_doi 10.1021/om400901w
_journal_volume 33
_journal_year 2014
_chemical_formula_moiety 'C13 H23 I2 N Si'
_chemical_formula_sum 'C13 H23 I2 N Si'
_chemical_formula_weight 475.21
_chemical_name_common 3,4-diiodo-1-tris(isopropyl)silylpyrrol
_space_group_IT_number 14
_symmetry_cell_setting monoclinic
_symmetry_space_group_name_Hall '-P 2ybc'
_symmetry_space_group_name_H-M 'P 1 21/c 1'
_atom_sites_solution_hydrogens geom
_atom_sites_solution_primary direct
_atom_sites_solution_secondary difmap
_audit_creation_method SHELXL-97
_audit_update_record
;
2012-05-27 # Formatted by publCIF
;
_cell_angle_alpha 90.00
_cell_angle_beta 107.464(8)
_cell_angle_gamma 90.00
_cell_formula_units_Z 4
_cell_length_a 9.6249(6)
_cell_length_b 21.7670(5)
_cell_length_c 8.7272(2)
_cell_measurement_reflns_used 10426
_cell_measurement_temperature 123(2)
_cell_measurement_theta_max 27.5
_cell_measurement_theta_min 3.1
_cell_volume 1744.12(14)
_computing_cell_refinement
;
CrystalClear-SM Expert 2.0 r12 (Rigaku, 2011)
;
_computing_data_collection
;
CrystalClear-SM Expert 2.0 r12 (Rigaku, 2011)
;
_computing_data_reduction
;
CrystalClear-SM Expert 2.0 r12 (Rigaku, 2011)
;
_computing_molecular_graphics 'PLATON (Spek, 2009)'
_computing_publication_material 'SHELXL-97 (Sheldrick, 1997)'
_computing_structure_refinement 'SHELXL-97 (Sheldrick, 1997)'
_computing_structure_solution 'SIR92 (Altomare, 1994)'
_diffrn_ambient_temperature 123(2)
_diffrn_detector RX
_diffrn_detector_area_resol_mean 10.0000
_diffrn_measured_fraction_theta_full 0.997
_diffrn_measured_fraction_theta_max 0.997
_diffrn_measurement_details
;
scan:
    Number of images: 51
               Slice: 22.0000 - 175.0000
         Image width: 3.0000
            Exp time: 300.0000
       Rotation axis: Omega
               Omega: 0.0000
               Kappa: 0.0000
                 Phi: 90.0000
                 XTD: 127.4000
              2theta: 0.0000

;
_diffrn_measurement_device
;
Crystal Goniometer
;
_diffrn_measurement_device_type
;
Rigaku RAXIS conversion
;
_diffrn_measurement_method 'profile data from \w-scans'
_diffrn_measurement_specimen_support Fiber
_diffrn_orient_matrix_type FS_PROCESS
_diffrn_orient_matrix_UB_11 0.069857
_diffrn_orient_matrix_UB_12 0.005225
_diffrn_orient_matrix_UB_13 0.102700
_diffrn_orient_matrix_UB_21 0.057949
_diffrn_orient_matrix_UB_22 0.034413
_diffrn_orient_matrix_UB_23 -0.031405
_diffrn_orient_matrix_UB_31 -0.078683
_diffrn_orient_matrix_UB_32 0.029983
_diffrn_orient_matrix_UB_33 0.018150
_diffrn_radiation_monochromator graphite
_diffrn_radiation_source 'fine-focus sealed tube'
_diffrn_radiation_type MoK\a
_diffrn_radiation_wavelength 0.71075
_diffrn_reflns_av_R_equivalents 0.0185
_diffrn_reflns_av_sigmaI/netI 0.0188
_diffrn_reflns_limit_h_max 12
_diffrn_reflns_limit_h_min -11
_diffrn_reflns_limit_k_max 28
_diffrn_reflns_limit_k_min -28
_diffrn_reflns_limit_l_max 11
_diffrn_reflns_limit_l_min -11
_diffrn_reflns_number 11690
_diffrn_reflns_theta_full 27.29
_diffrn_reflns_theta_max 27.29
_diffrn_reflns_theta_min 3.08
_diffrn_source 'Sealed Tube'
_diffrn_source_current 40.0
_diffrn_source_power 2.0
_diffrn_source_voltage 50.0
_diffrn_standards_decay_% 0.0(3)
_diffrn_standards_interval_count 0
_diffrn_standards_interval_time 0
_diffrn_standards_number 0
_exptl_absorpt_coefficient_mu 3.659
_exptl_absorpt_correction_T_max 1.000
_exptl_absorpt_correction_T_min 0.686
_exptl_absorpt_correction_type multi-scan
_exptl_crystal_colour white
_exptl_crystal_density_diffrn 1.810
_exptl_crystal_density_method 'not measured'
_exptl_crystal_description needle
_exptl_crystal_F_000 912
_exptl_crystal_size_max 0.38
_exptl_crystal_size_mid 0.09
_exptl_crystal_size_min 0.09
_refine_diff_density_max 1.419
_refine_diff_density_min -0.338
_refine_diff_density_rms 0.127
_refine_ls_extinction_method none
_refine_ls_goodness_of_fit_ref 1.133
_refine_ls_hydrogen_treatment constr
_refine_ls_matrix_type full
_refine_ls_number_parameters 160
_refine_ls_number_reflns 3908
_refine_ls_number_restraints 0
_refine_ls_restrained_S_all 1.133
_refine_ls_R_factor_all 0.0236
_refine_ls_R_factor_gt 0.0211
_refine_ls_shift/su_max 0.001
_refine_ls_shift/su_mean 0.000
_refine_ls_structure_factor_coef Fsqd
_refine_ls_weighting_details 'calc w=1/[\s^2^(Fo^2^)+(0.0254P)^2^+0.8502P] where P=(Fo^2^+2Fc^2^)/3'
_refine_ls_weighting_scheme calc
_refine_ls_wR_factor_gt 0.0497
_refine_ls_wR_factor_ref 0.0506
_reflns_number_gt 3611
_reflns_number_total 3908
_reflns_threshold_expression >2sigma(I)
_cod_data_source_file om400901w_si_002.cif
_cod_data_source_block a0059
_cod_original_cell_volume 1744.12(12)
_cod_original_sg_symbol_H-M 'P 21/c'
_cod_database_code 4082610

loop_
_symmetry_equiv_pos_as_xyz
'x, y, z'
'-x, y+1/2, -z+1/2'
'-x, -y, -z'
'x, -y-1/2, z-1/2'

loop_
_atom_site_label
_atom_site_type_symbol
_atom_site_fract_x
_atom_site_fract_y
_atom_site_fract_z
_atom_site_U_iso_or_equiv
_atom_site_adp_type
_atom_site_occupancy
_atom_site_symmetry_multiplicity
_atom_site_calc_flag
_atom_site_refinement_flags
I1 I -0.156960(18) 0.268436(7) 0.342051(18) 0.03156(6) Uani 1 1 d .
I2 I -0.397681(15) 0.367349(7) 0.543713(19) 0.02859(6) Uani 1 1 d .
Si1 Si 0.22507(6) 0.40729(2) 0.88394(6) 0.01601(11) Uani 1 1 d .
N1 N 0.06193(19) 0.37575(8) 0.7495(2) 0.0183(3) Uani 1 1 d .
C1 C 0.0548(2) 0.33649(9) 0.6234(2) 0.0205(4) Uani 1 1 d .
H1 H 0.1365 0.3187 0.6005 0.025 Uiso 1 1 calc R
C2 C -0.0872(2) 0.32709(9) 0.5361(2) 0.0199(4) Uani 1 1 d .
C3 C -0.1736(2) 0.36250(9) 0.6096(3) 0.0193(4) Uani 1 1 d .
C4 C -0.0798(2) 0.39174(9) 0.7398(2) 0.0183(4) Uani 1 1 d .
H4 H -0.1077 0.4185 0.8113 0.022 Uiso 1 1 calc R
C5 C 0.1830(2) 0.42528(10) 1.0762(2) 0.0205(4) Uani 1 1 d .
H5 H 0.0931 0.4512 1.0456 0.025 Uiso 1 1 calc R
C6 C 0.3032(3) 0.46476(11) 1.1897(3) 0.0288(5) Uani 1 1 d .
H6A H 0.3947 0.4416 1.2216 0.043 Uiso 1 1 calc R
H6B H 0.2750 0.4754 1.2854 0.043 Uiso 1 1 calc R
H6C H 0.3164 0.5025 1.1342 0.043 Uiso 1 1 calc R
C7 C 0.1480(3) 0.36936(12) 1.1647(3) 0.0354(6) Uani 1 1 d .
H7A H 0.1116 0.3832 1.2524 0.053 Uiso 1 1 calc R
H7B H 0.2365 0.3449 1.2088 0.053 Uiso 1 1 calc R
H7C H 0.0736 0.3442 1.0896 0.053 Uiso 1 1 calc R
C8 C 0.2631(2) 0.48010(10) 0.7875(2) 0.0203(4) Uani 1 1 d .
H8 H 0.3603 0.4957 0.8536 0.024 Uiso 1 1 calc R
C9 C 0.1507(3) 0.53067(10) 0.7819(3) 0.0285(5) Uani 1 1 d .
H9A H 0.0532 0.5157 0.7232 0.043 Uiso 1 1 calc R
H9B H 0.1736 0.5669 0.7272 0.043 Uiso 1 1 calc R
H9C H 0.1535 0.5418 0.8916 0.043 Uiso 1 1 calc R
C10 C 0.2720(3) 0.46813(12) 0.6178(3) 0.0354(6) Uani 1 1 d .
H10A H 0.2918 0.5068 0.5708 0.053 Uiso 1 1 calc R
H10B H 0.1793 0.4511 0.5511 0.053 Uiso 1 1 calc R
H10C H 0.3506 0.4388 0.6229 0.053 Uiso 1 1 calc R
C11 C 0.3704(2) 0.34824(10) 0.8937(3) 0.0245(4) Uani 1 1 d .
H11 H 0.3727 0.3427 0.7808 0.029 Uiso 1 1 calc R
C12 C 0.5231(3) 0.37040(13) 0.9895(3) 0.0365(6) Uani 1 1 d .
H12A H 0.5957 0.3403 0.9798 0.055 Uiso 1 1 calc R
H12B H 0.5285 0.3750 1.1029 0.055 Uiso 1 1 calc R
H12C H 0.5428 0.4101 0.9472 0.055 Uiso 1 1 calc R
C13 C 0.3398(3) 0.28434(12) 0.9506(4) 0.0418(6) Uani 1 1 d .
H13A H 0.3556 0.2851 1.0668 0.063 Uiso 1 1 calc R
H13B H 0.4056 0.2543 0.9254 0.063 Uiso 1 1 calc R
H13C H 0.2386 0.2728 0.8957 0.063 Uiso 1 1 calc R

loop_
_atom_site_aniso_label
_atom_site_aniso_U_11
_atom_site_aniso_U_22
_atom_site_aniso_U_33
_atom_site_aniso_U_23
_atom_site_aniso_U_13
_atom_site_aniso_U_12
I1 0.03792(10) 0.02833(9) 0.02388(8) -0.01129(6) 0.00236(6) -0.00217(6)
I2 0.01689(8) 0.03219(9) 0.03359(9) -0.00094(6) 0.00285(6) -0.00318(5)
Si1 0.0152(3) 0.0174(2) 0.0148(2) -0.0009(2) 0.0037(2) 0.00176(19)
N1 0.0166(8) 0.0198(8) 0.0179(8) -0.0034(7) 0.0044(7) 0.0007(6)
C1 0.0220(10) 0.0204(9) 0.0202(9) -0.0020(8) 0.0077(8) 0.0020(8)
C2 0.0265(11) 0.0170(9) 0.0153(9) -0.0005(8) 0.0047(8) -0.0011(8)
C3 0.0175(10) 0.0175(9) 0.0214(10) 0.0021(8) 0.0037(8) -0.0010(7)
C4 0.0186(10) 0.0165(9) 0.0197(9) -0.0010(8) 0.0056(8) 0.0006(7)
C5 0.0227(10) 0.0223(10) 0.0170(9) 0.0011(8) 0.0067(8) 0.0014(8)
C6 0.0308(12) 0.0352(12) 0.0187(10) -0.0059(9) 0.0048(9) -0.0009(10)
C7 0.0531(17) 0.0306(13) 0.0272(12) 0.0033(10) 0.0191(12) -0.0022(11)
C8 0.0190(10) 0.0221(9) 0.0209(9) 0.0014(8) 0.0075(8) -0.0014(8)
C9 0.0339(13) 0.0221(10) 0.0318(12) 0.0059(9) 0.0133(10) 0.0052(9)
C10 0.0521(16) 0.0323(13) 0.0288(12) 0.0037(11) 0.0226(12) 0.0015(11)
C11 0.0210(10) 0.0265(10) 0.0250(10) -0.0017(9) 0.0051(8) 0.0073(8)
C12 0.0207(12) 0.0478(15) 0.0360(13) -0.0065(11) 0.0009(10) 0.0096(10)
C13 0.0428(16) 0.0257(12) 0.0552(17) 0.0072(12) 0.0121(13) 0.0142(11)

loop_
_atom_type_symbol
_atom_type_description
_atom_type_scat_dispersion_real
_atom_type_scat_dispersion_imag
_atom_type_scat_source
C C 0.0033 0.0016 'International Tables Vol C Tables 4.2.6.8 and 6.1.1.4'
H H 0.0000 0.0000 'International Tables Vol C Tables 4.2.6.8 and 6.1.1.4'
N N 0.0061 0.0033 'International Tables Vol C Tables 4.2.6.8 and 6.1.1.4'
Si Si 0.0817 0.0704 'International Tables Vol C Tables 4.2.6.8 and 6.1.1.4'
I I -0.4742 1.8119 'International Tables Vol C Tables 4.2.6.8 and 6.1.1.4'

loop_
_geom_angle_atom_site_label_1
_geom_angle_atom_site_label_2
_geom_angle_atom_site_label_3
_geom_angle
N1 Si1 C8 106.25(9)
N1 Si1 C5 106.43(9)
C8 Si1 C5 110.27(9)
N1 Si1 C11 105.16(9)
C8 Si1 C11 110.71(10)
C5 Si1 C11 117.23(10)
C1 N1 C4 107.13(17)
C1 N1 Si1 125.75(14)
C4 N1 Si1 126.69(14)
C2 C1 N1 109.84(18)
C2 C1 H1 125.1
N1 C1 H1 125.1
C1 C2 C3 106.90(18)
C1 C2 I1 125.04(16)
C3 C2 I1 128.00(15)
C4 C3 C2 107.19(18)
C4 C3 I2 125.38(16)
C2 C3 I2 127.38(15)
C3 C4 N1 108.94(18)
C3 C4 H4 125.5
N1 C4 H4 125.5
C7 C5 C6 110.81(19)
C7 C5 Si1 115.02(15)
C6 C5 Si1 111.63(15)
C7 C5 H5 106.2
C6 C5 H5 106.2
Si1 C5 H5 106.2
C5 C6 H6A 109.5
C5 C6 H6B 109.5
H6A C6 H6B 109.5
C5 C6 H6C 109.5
H6A C6 H6C 109.5
H6B C6 H6C 109.5
C5 C7 H7A 109.5
C5 C7 H7B 109.5
H7A C7 H7B 109.5
C5 C7 H7C 109.5
H7A C7 H7C 109.5
H7B C7 H7C 109.5
C10 C8 C9 109.56(19)
C10 C8 Si1 111.36(15)
C9 C8 Si1 112.87(14)
C10 C8 H8 107.6
C9 C8 H8 107.6
Si1 C8 H8 107.6
C8 C9 H9A 109.5
C8 C9 H9B 109.5
H9A C9 H9B 109.5
C8 C9 H9C 109.5
H9A C9 H9C 109.5
H9B C9 H9C 109.5
C8 C10 H10A 109.5
C8 C10 H10B 109.5
H10A C10 H10B 109.5
C8 C10 H10C 109.5
H10A C10 H10C 109.5
H10B C10 H10C 109.5
C13 C11 C12 110.7(2)
C13 C11 Si1 114.92(17)
C12 C11 Si1 112.80(16)
C13 C11 H11 105.9
C12 C11 H11 105.9
Si1 C11 H11 105.9
C11 C12 H12A 109.5
C11 C12 H12B 109.5
H12A C12 H12B 109.5
C11 C12 H12C 109.5
H12A C12 H12C 109.5
H12B C12 H12C 109.5
C11 C13 H13A 109.5
C11 C13 H13B 109.5
H13A C13 H13B 109.5
C11 C13 H13C 109.5
H13A C13 H13C 109.5
H13B C13 H13C 109.5

loop_
_geom_bond_atom_site_label_1
_geom_bond_atom_site_label_2
_geom_bond_distance
I1 C2 2.066(2)
I2 C3 2.061(2)
Si1 N1 1.7909(18)
Si1 C8 1.881(2)
Si1 C5 1.882(2)
Si1 C11 1.882(2)
N1 C1 1.379(3)
N1 C4 1.386(3)
C1 C2 1.366(3)
C1 H1 0.9500
C2 C3 1.420(3)
C3 C4 1.376(3)
C4 H4 0.9500
C5 C7 1.532(3)
C5 C6 1.539(3)
C5 H5 1.0000
C6 H6A 0.9800
C6 H6B 0.9800
C6 H6C 0.9800
C7 H7A 0.9800
C7 H7B 0.9800
C7 H7C 0.9800
C8 C10 1.531(3)
C8 C9 1.534(3)
C8 H8 1.0000
C9 H9A 0.9800
C9 H9B 0.9800
C9 H9C 0.9800
C10 H10A 0.9800
C10 H10B 0.9800
C10 H10C 0.9800
C11 C13 1.535(3)
C11 C12 1.535(3)
C11 H11 1.0000
C12 H12A 0.9800
C12 H12B 0.9800
C12 H12C 0.9800
C13 H13A 0.9800
C13 H13B 0.9800
C13 H13C 0.9800

loop_
_geom_torsion_atom_site_label_1
_geom_torsion_atom_site_label_2
_geom_torsion_atom_site_label_3
_geom_torsion_atom_site_label_4
_geom_torsion
C8 Si1 N1 C1 87.87(18)
C5 Si1 N1 C1 -154.60(17)
C11 Si1 N1 C1 -29.56(19)
C8 Si1 N1 C4 -83.60(19)
C5 Si1 N1 C4 33.9(2)
C11 Si1 N1 C4 158.98(18)
C4 N1 C1 C2 -0.5(2)
Si1 N1 C1 C2 -173.39(14)
N1 C1 C2 C3 0.6(2)
N1 C1 C2 I1 -176.62(14)
C1 C2 C3 C4 -0.4(2)
I1 C2 C3 C4 176.70(15)
C1 C2 C3 I2 -177.88(15)
I1 C2 C3 I2 -0.8(3)
C2 C3 C4 N1 0.1(2)
I2 C3 C4 N1 177.61(14)
C1 N1 C4 C3 0.3(2)
Si1 N1 C4 C3 173.05(14)
N1 Si1 C5 C7 64.38(19)
C8 Si1 C5 C7 179.22(17)
C11 Si1 C5 C7 -52.9(2)
N1 Si1 C5 C6 -168.25(15)
C8 Si1 C5 C6 -53.42(18)
C11 Si1 C5 C6 74.46(18)
N1 Si1 C8 C10 -55.35(18)
C5 Si1 C8 C10 -170.30(16)
C11 Si1 C8 C10 58.32(19)
N1 Si1 C8 C9 68.37(17)
C5 Si1 C8 C9 -46.58(18)
C11 Si1 C8 C9 -177.96(16)
N1 Si1 C11 C13 -58.2(2)
C8 Si1 C11 C13 -172.55(18)
C5 Si1 C11 C13 59.8(2)
N1 Si1 C11 C12 173.59(17)
C8 Si1 C11 C12 59.2(2)
C5 Si1 C11 C12 -68.4(2)
